data_4309460
loop_
_publ_author_name
'Jing Lu'
'Jie-Hui Yu'
'Xiao-Yan Chen'
'Peng Cheng'
'Xiao Zhang'
'Ji-Qing Xu'

_publ_section_title
;
Novel Self-Assembled Chain of Water Molecules in a Metal-Organic Framework
Structure of Co(II) with Tartrate Acid
;
_journal_name_full 'Inorganic Chemistry'
_journal_page_first 5978
_journal_page_last 5980
_journal_paper_doi 10.1021/ic0507621
_journal_volume 44
_journal_year 2005
_chemical_formula_moiety 'C14 H22 Co N2 O11'
_chemical_formula_sum 'C14 H22 Co N2 O11'
_chemical_formula_weight 453.27
_chemical_melting_point ?
_chemical_name_systematic
; 
 ? 
;
_space_group_IT_number 19
_symmetry_cell_setting orthorhombic
_symmetry_space_group_name_Hall 'P 2ac 2ab'
_symmetry_space_group_name_H-M 'P 21 21 21'
_atom_sites_solution_hydrogens geom
_atom_sites_solution_primary direct
_atom_sites_solution_secondary difmap
_audit_creation_method SHELXL-97
_cell_angle_alpha 90.00
_cell_angle_beta 90.00
_cell_angle_gamma 90.00
_cell_formula_units_Z 4
_cell_length_a 6.6289(13)
_cell_length_b 14.266(3)
_cell_length_c 19.151(4)
_cell_measurement_temperature 293(2)
_cell_volume 1811.1(6)
_computing_cell_refinement 'Bruker SMART'
_computing_data_collection 'Bruker SMART'
_computing_data_reduction 'Bruker SAINT'
_computing_molecular_graphics SHELXP-97
_computing_publication_material SHELXTL
_computing_structure_refinement 'SHELXL-97 (Sheldrick, 1997)'
_computing_structure_solution 'SHELXS-97 (Sheldrick, 1990)'
_diffrn_ambient_temperature 566(2)
_diffrn_measured_fraction_theta_full 0.945
_diffrn_measured_fraction_theta_max 0.945
_diffrn_measurement_device_type 'CCD area detector'
_diffrn_measurement_method 'phi and omega scans'
_diffrn_radiation_monochromator graphite
_diffrn_radiation_source 'fine-focus sealed tube'
_diffrn_radiation_type MoK\a
_diffrn_radiation_wavelength 0.71073
_diffrn_reflns_av_R_equivalents 0.0481
_diffrn_reflns_av_sigmaI/netI 0.0416
_diffrn_reflns_limit_h_max 8
_diffrn_reflns_limit_h_min -8
_diffrn_reflns_limit_k_max 18
_diffrn_reflns_limit_k_min -17
_diffrn_reflns_limit_l_max 20
_diffrn_reflns_limit_l_min -24
_diffrn_reflns_number 10794
_diffrn_reflns_theta_full 28.11
_diffrn_reflns_theta_max 28.11
_diffrn_reflns_theta_min 1.78
_diffrn_standards_decay_% 0
_diffrn_standards_interval_count 0
_diffrn_standards_interval_time .
_diffrn_standards_number 0
_exptl_absorpt_coefficient_mu 1.012
_exptl_absorpt_correction_T_max 0.262
_exptl_absorpt_correction_T_min 0.229
_exptl_absorpt_correction_type empirical
_exptl_absorpt_process_details SADABS
_exptl_crystal_colour Red
_exptl_crystal_density_diffrn 1.662
_exptl_crystal_density_meas ?
_exptl_crystal_density_method 'not measured'
_exptl_crystal_description Block
_exptl_crystal_F_000 940
_exptl_crystal_size_max 0.50
_exptl_crystal_size_mid 0.20
_exptl_crystal_size_min 0.20
_refine_diff_density_max 0.566
_refine_diff_density_min -0.408
_refine_diff_density_rms 0.082
_refine_ls_abs_structure_details 'Flack H D (1983), Acta Cryst. A39, 876-881'
_refine_ls_abs_structure_Flack 0.98(3)
_refine_ls_extinction_method none
_refine_ls_goodness_of_fit_ref 1.088
_refine_ls_hydrogen_treatment mixed
_refine_ls_matrix_type full
_refine_ls_number_parameters 341
_refine_ls_number_reflns 4048
_refine_ls_number_restraints 0
_refine_ls_restrained_S_all 1.088
_refine_ls_R_factor_all 0.0569
_refine_ls_R_factor_gt 0.0531
_refine_ls_shift/su_max 0.000
_refine_ls_shift/su_mean 0.000
_refine_ls_structure_factor_coef Fsqd
_refine_ls_weighting_details 'calc w=1/[\s^2^(Fo^2^)+(0.0600P)^2^+2.5408P] where P=(Fo^2^+2Fc^2^)/3'
_refine_ls_weighting_scheme calc
_refine_ls_wR_factor_gt 0.1255
_refine_ls_wR_factor_ref 0.1300
_reflns_number_gt 3811
_reflns_number_total 4048
_reflns_threshold_expression >2sigma(I)
_cod_data_source_file ic0507621si20050513_034449.cif
_cod_data_source_block lu
_cod_depositor_comments
;
The following automatic conversions were performed:
_chemical_melting_point value 'not measured' changed to '?' - value
is undefined or not given.
Automatic conversion script
Id: cif_fix_values 1391 2010-09-07 12:51:13Z saulius 

The following automatic conversions were performed:

'_exptl_crystal_density_meas' value 'none' was changed to '?' - the
value is perceived as not measured.

Automatic conversion script
Id: cif_fix_values 3008 2015-01-20 13:52:24Z robertas 
;
_cod_database_code 4309460

loop_
_symmetry_equiv_pos_as_xyz
'x, y, z'
'-x+1/2, -y, z+1/2'
'-x, y+1/2, -z+1/2'
'x+1/2, -y+1/2, -z'

loop_
_atom_site_label
_atom_site_type_symbol
_atom_site_fract_x
_atom_site_fract_y
_atom_site_fract_z
_atom_site_U_iso_or_equiv
_atom_site_adp_type
_atom_site_occupancy
_atom_site_symmetry_multiplicity
_atom_site_calc_flag
_atom_site_refinement_flags
_atom_site_disorder_assembly
_atom_site_disorder_group
Co1 Co 0.00765(8) 0.61991(3) 0.14676(2) 0.02216(15) Uani 1 1 d . . .
N1 N 0.0171(6) 0.7658(2) 0.12760(16) 0.0246(7) Uani 1 1 d . . .
N2 N -0.0129(6) 0.6300(2) 0.03724(16) 0.0262(6) Uani 1 1 d . . .
O1 O -0.3280(5) 0.3860(2) 0.1791(2) 0.0453(9) Uani 1 1 d . . .
O2 O -0.0972(5) 0.4871(2) 0.14531(19) 0.0336(7) Uani 1 1 d . . .
O3 O -0.3019(4) 0.6336(2) 0.18703(17) 0.0263(6) Uani 1 1 d . . .
H3C H -0.326(9) 0.672(4) 0.214(3) 0.036(15) Uiso 1 1 d . . .
O4 O 0.3622(6) 0.6018(3) 0.31948(16) 0.0408(8) Uani 1 1 d . . .
O5 O 0.1211(5) 0.6365(2) 0.24385(15) 0.0313(7) Uani 1 1 d . . .
O6 O 0.3180(4) 0.5625(2) 0.13863(16) 0.0254(6) Uani 1 1 d . . .
H6 H 0.323(8) 0.523(4) 0.114(3) 0.019(12) Uiso 1 1 d . . .
C1 C 0.0223(8) 0.8316(3) 0.1774(2) 0.0303(9) Uani 1 1 d . . .
H1 H 0.037(7) 0.811(3) 0.222(2) 0.022(11) Uiso 1 1 d . . .
C2 C 0.0076(9) 0.9259(3) 0.1625(2) 0.0353(9) Uani 1 1 d . . .
H2 H -0.013(10) 0.969(3) 0.196(3) 0.031(12) Uiso 1 1 d . . .
C3 C -0.0085(10) 0.9543(3) 0.0944(3) 0.0398(10) Uani 1 1 d . . .
H3 H -0.023(11) 1.021(4) 0.082(3) 0.053(16) Uiso 1 1 d . . .
C4 C -0.0105(8) 0.8874(3) 0.0423(2) 0.0344(9) Uani 1 1 d . . .
H4 H -0.021(8) 0.906(3) -0.003(2) 0.025(11) Uiso 1 1 d . . .
C5 C 0.0028(8) 0.7933(3) 0.0603(2) 0.0260(7) Uani 1 1 d . . .
C6 C -0.0019(7) 0.7160(3) 0.00880(19) 0.0250(7) Uani 1 1 d . . .
C7 C 0.0032(9) 0.7296(3) -0.0623(2) 0.0335(9) Uani 1 1 d . . .
H7 H -0.002(9) 0.781(3) -0.079(2) 0.018(10) Uiso 1 1 d . . .
C8 C -0.0021(9) 0.6530(4) -0.1059(2) 0.0378(9) Uani 1 1 d . . .
H8 H 0.001(9) 0.663(3) -0.152(3) 0.039(13) Uiso 1 1 d . . .
C9 C -0.0134(9) 0.5653(4) -0.0774(2) 0.0383(10) Uani 1 1 d . . .
H9 H -0.015(10) 0.512(4) -0.105(3) 0.041(13) Uiso 1 1 d . . .
C10 C -0.0213(8) 0.5564(3) -0.0062(2) 0.0330(9) Uani 1 1 d . . .
H10 H -0.045(7) 0.504(3) 0.012(2) 0.024(12) Uiso 1 1 d . . .
C11 C -0.2610(7) 0.4663(3) 0.1746(2) 0.0261(9) Uani 1 1 d . . .
C12 C 0.2872(6) 0.5974(3) 0.2611(2) 0.0253(8) Uani 1 1 d . . .
C13 C 0.3936(7) 0.5380(3) 0.2058(2) 0.0223(9) Uani 1 1 d . . .
H13 H 0.350(7) 0.485(3) 0.213(2) 0.012(10) Uiso 1 1 d . . .
C14 C 0.6226(7) 0.5461(3) 0.2116(3) 0.0259(9) Uani 1 1 d . . .
H14 H 0.647(8) 0.539(3) 0.259(3) 0.029(13) Uiso 1 1 d . . .
OW1 O 0.4122(7) 0.6632(3) 0.4543(2) 0.0505(10) Uani 1 1 d . . .
H1B H 0.373(9) 0.655(4) 0.415(3) 0.041(16) Uiso 1 1 d . . .
H1A H 0.371(12) 0.718(5) 0.460(4) 0.07(2) Uiso 1 1 d . . .
OW2 O 0.0106(8) 0.7536(3) 0.3600(2) 0.0492(9) Uani 1 1 d . . .
H2B H 0.063(11) 0.715(5) 0.332(4) 0.06(2) Uiso 1 1 d . . .
H2A H 0.067(12) 0.798(5) 0.363(4) 0.07(3) Uiso 1 1 d . . .
OW3 O -0.3449(8) 0.7758(3) 0.2771(3) 0.0510(11) Uani 1 1 d . . .
H3B H -0.268(12) 0.769(5) 0.304(4) 0.06(2) Uiso 1 1 d . . .
H3A H -0.450(16) 0.805(6) 0.297(5) 0.11(3) Uiso 1 1 d . . .
OW4 O -0.6493(9) 0.4147(4) 0.0576(3) 0.0645(14) Uani 1 1 d . . .
H4A H -0.554(10) 0.399(4) 0.047(3) 0.04(2) Uiso 1 1 d . . .
H4B H -0.723(9) 0.403(4) 0.028(3) 0.035(16) Uiso 1 1 d . . .
OW5 O -0.3315(9) 0.3291(4) -0.0227(3) 0.0545(12) Uani 1 1 d . . .
H5B H -0.247(19) 0.332(10) -0.022(7) 0.15(6) Uiso 1 1 d . . .
H5A H -0.45(4) 0.283(14) -0.064(12) 0.34(10) Uiso 1 1 d . . .

loop_
_atom_site_aniso_label
_atom_site_aniso_U_11
_atom_site_aniso_U_22
_atom_site_aniso_U_33
_atom_site_aniso_U_23
_atom_site_aniso_U_13
_atom_site_aniso_U_12
Co1 0.0201(2) 0.0222(2) 0.0242(2) 0.00123(19) -0.0003(3) 0.0008(3)
N1 0.0206(16) 0.0249(15) 0.0283(15) 0.0011(12) 0.0007(15) -0.0003(16)
N2 0.0237(15) 0.0284(16) 0.0266(14) -0.0012(12) -0.0001(16) 0.0060(19)
O1 0.0358(18) 0.0199(15) 0.080(3) 0.0037(17) 0.0129(17) -0.0001(14)
O2 0.0293(15) 0.0224(14) 0.0493(18) -0.0028(14) 0.0089(16) 0.0004(12)
O3 0.0227(14) 0.0194(14) 0.0368(16) -0.0026(13) 0.0019(12) -0.0001(12)
O4 0.044(2) 0.054(2) 0.0243(16) 0.0006(15) -0.0040(14) 0.0097(17)
O5 0.0310(16) 0.0379(18) 0.0251(14) -0.0031(13) 0.0011(12) 0.0117(14)
O6 0.0228(14) 0.0287(15) 0.0248(15) -0.0041(13) -0.0020(12) 0.0025(12)
C1 0.026(2) 0.034(2) 0.031(2) -0.0013(16) 0.002(2) -0.005(2)
C2 0.030(2) 0.031(2) 0.044(2) -0.0117(17) 0.001(3) 0.001(2)
C3 0.034(2) 0.024(2) 0.061(3) 0.0047(18) -0.001(3) 0.002(2)
C4 0.031(2) 0.033(2) 0.039(2) 0.0122(17) -0.002(2) 0.001(3)
C5 0.0181(16) 0.0291(18) 0.0308(18) 0.0012(14) -0.001(2) 0.000(2)
C6 0.0152(15) 0.0323(18) 0.0276(17) 0.0004(14) -0.003(2) 0.001(2)
C7 0.030(2) 0.041(2) 0.0299(19) 0.0110(17) -0.001(2) 0.003(3)
C8 0.029(2) 0.062(3) 0.0217(18) -0.0001(17) -0.003(2) 0.004(3)
C9 0.032(2) 0.052(3) 0.032(2) -0.0143(19) -0.003(2) 0.008(3)
C10 0.028(2) 0.032(2) 0.039(2) -0.0028(18) 0.000(2) 0.004(2)
C11 0.026(2) 0.0205(19) 0.032(2) 0.0041(16) -0.0046(17) 0.0039(16)
C12 0.025(2) 0.025(2) 0.0254(19) 0.0062(16) 0.0023(16) -0.0041(16)
C13 0.022(2) 0.016(2) 0.028(2) 0.0051(16) 0.0010(17) -0.0044(16)
C14 0.020(2) 0.031(2) 0.026(2) 0.0037(19) -0.0015(17) 0.0000(18)
OW1 0.068(3) 0.046(2) 0.037(2) -0.0051(17) -0.0068(19) 0.007(2)
OW2 0.055(2) 0.0414(19) 0.051(2) -0.0030(17) 0.012(3) -0.004(2)
OW3 0.043(2) 0.051(2) 0.058(3) -0.019(2) 0.002(2) 0.009(2)
OW4 0.055(3) 0.069(3) 0.069(3) -0.034(3) -0.015(3) 0.015(3)
OW5 0.056(3) 0.053(3) 0.055(3) -0.0043(19) 0.001(2) 0.002(2)

loop_
_atom_type_symbol
_atom_type_description
_atom_type_scat_dispersion_real
_atom_type_scat_dispersion_imag
_atom_type_scat_source
C C 0.0033 0.0016 'International Tables Vol C Tables 4.2.6.8 and 6.1.1.4'
H H 0.0000 0.0000 'International Tables Vol C Tables 4.2.6.8 and 6.1.1.4'
N N 0.0061 0.0033 'International Tables Vol C Tables 4.2.6.8 and 6.1.1.4'
O O 0.0106 0.0060 'International Tables Vol C Tables 4.2.6.8 and 6.1.1.4'
Co Co 0.3494 0.9721 'International Tables Vol C Tables 4.2.6.8 and 6.1.1.4'

loop_
_geom_angle_atom_site_label_1
_geom_angle_atom_site_label_2
_geom_angle_atom_site_label_3
_geom_angle
_geom_angle_site_symmetry_1
_geom_angle_site_symmetry_3
_geom_angle_publ_flag
O2 Co1 O5 104.54(14) . . ?
O2 Co1 N2 91.60(14) . . ?
O5 Co1 N2 158.86(15) . . ?
O2 Co1 N1 158.72(15) . . ?
O5 Co1 N1 91.91(13) . . ?
N2 Co1 N1 76.24(12) . . ?
O2 Co1 O3 76.52(12) . . ?
O5 Co1 O3 90.81(12) . . ?
N2 Co1 O3 106.40(13) . . ?
N1 Co1 O3 90.06(13) . . ?
O2 Co1 O6 88.39(12) . . ?
O5 Co1 O6 76.28(12) . . ?
N2 Co1 O6 90.88(13) . . ?
N1 Co1 O6 108.89(14) . . ?
O3 Co1 O6 157.13(11) . . ?
C1 N1 C5 118.6(3) . . ?
C1 N1 Co1 124.6(3) . . ?
C5 N1 Co1 116.7(2) . . ?
C10 N2 C6 117.7(3) . . ?
C10 N2 Co1 124.6(3) . . ?
C6 N2 Co1 117.5(2) . . ?
C11 O2 Co1 120.8(3) . . ?
C14 O3 Co1 111.4(3) 1_455 . ?
C12 O5 Co1 120.5(3) . . ?
C13 O6 Co1 110.7(3) . . ?
N1 C1 C2 122.3(4) . . ?
C3 C2 C1 119.4(4) . . ?
C2 C3 C4 118.9(4) . . ?
C3 C4 C5 119.2(4) . . ?
N1 C5 C4 121.5(4) . . ?
N1 C5 C6 114.9(3) . . ?
C4 C5 C6 123.6(4) . . ?
N2 C6 C7 122.1(4) . . ?
N2 C6 C5 114.3(3) . . ?
C7 C6 C5 123.6(4) . . ?
C6 C7 C8 119.1(4) . . ?
C9 C8 C7 119.1(4) . . ?
C8 C9 C10 118.9(4) . . ?
N2 C10 C9 122.9(4) . . ?
O1 C11 O2 124.2(4) . . ?
O1 C11 C14 118.2(4) . 1_455 ?
O2 C11 C14 117.5(4) . 1_455 ?
O4 C12 O5 124.3(4) . . ?
O4 C12 C13 118.3(4) . . ?
O5 C12 C13 117.3(4) . . ?
O6 C13 C14 113.4(4) . . ?
O6 C13 C12 109.2(4) . . ?
C14 C13 C12 111.5(4) . . ?
O3 C14 C13 113.0(4) 1_655 . ?
O3 C14 C11 108.5(4) 1_655 1_655 ?
C13 C14 C11 114.0(4) . 1_655 ?

loop_
_geom_bond_atom_site_label_1
_geom_bond_atom_site_label_2
_geom_bond_distance
_geom_bond_site_symmetry_2
_geom_bond_publ_flag
Co1 O2 2.018(3) . ?
Co1 O5 2.020(3) . ?
Co1 N2 2.107(3) . ?
Co1 N1 2.115(3) . ?
Co1 O3 2.201(3) . ?
Co1 O6 2.220(3) . ?
N1 C1 1.339(5) . ?
N1 C5 1.350(5) . ?
N2 C10 1.341(5) . ?
N2 C6 1.344(5) . ?
O1 C11 1.233(5) . ?
O2 C11 1.258(5) . ?
O3 C14 1.425(5) 1_455 ?
O4 C12 1.225(5) . ?
O5 C12 1.278(5) . ?
O6 C13 1.423(5) . ?
C1 C2 1.378(6) . ?
C2 C3 1.370(7) . ?
C3 C4 1.381(7) . ?
C4 C5 1.389(5) . ?
C5 C6 1.480(5) . ?
C6 C7 1.376(5) . ?
C7 C8 1.376(7) . ?
C8 C9 1.366(7) . ?
C9 C10 1.370(6) . ?
C11 C14 1.546(6) 1_455 ?
C12 C13 1.530(6) . ?
C13 C14 1.527(5) . ?
C14 O3 1.425(5) 1_655 ?
C14 C11 1.546(6) 1_655 ?
